data_1548120
loop_
_publ_author_name
'Bautista, Elih\'u'
'Ortiz-Pastrana, Naytz\'e'
'Pastor-Palacios, Guillermo'
'Montoya-Contreras, Ang\'elica'
'Toscano, Rub\'en A'
'Morales-Jim\'enez, Jes\'us'
'Salazar-Olivo, Luis A'
'Ortega, Alfredo'

_publ_section_title
;
 neo-Clerodane Diterpenoids from Salvia polystachya Stimulate the
 Expression of Extracellular Matrix Components in Human Dermal
 Fibroblasts.
;
_journal_issue 11
_journal_name_full 'Journal of natural products'
_journal_page_first 3003
_journal_page_last 3009
_journal_paper_doi 10.1021/acs.jnatprod.7b00591
_journal_volume 80
_journal_year 2017
_chemical_absolute_configuration ad
_chemical_formula_moiety 'C20 H22 O7'
_chemical_formula_sum 'C20 H22 O7'
_chemical_formula_weight 374.37
_chemical_name_common 'salvifiline A /15-epi-salvifiline A'
_space_group_crystal_system monoclinic
_space_group_IT_number 4
_space_group_name_Hall 'P 2yb'
_space_group_name_H-M_alt 'P 1 21 1'
_symmetry_space_group_name_Hall 'P 2yb'
_symmetry_space_group_name_H-M 'P 1 21 1'
_atom_sites_solution_hydrogens mixed
_atom_sites_solution_primary direct
_atom_sites_solution_secondary difmap
_audit_creation_method SHELXL-2016/6
_cell_angle_alpha 90
_cell_angle_beta 118.648(2)
_cell_angle_gamma 90
_cell_formula_units_Z 2
_cell_length_a 10.9006(6)
_cell_length_b 7.8767(5)
_cell_length_c 11.1971(6)
_cell_measurement_reflns_used 9849
_cell_measurement_temperature 100(2)
_cell_measurement_theta_max 78.75
_cell_measurement_theta_min 4.50
_cell_volume 843.70(9)
_computing_cell_refinement 'APEX2 v2014.1-1(Bruker, 2014)'
_computing_data_collection 'APEX2 v2014.1-1(Bruker, 2014)'
_computing_data_reduction 'SAINT V8.34A (Bruker, 2014)'
_computing_molecular_graphics 'XP V 5.1 (Bruker, 1998)'
_computing_publication_material 'CIFTAB V 2013/2 (Sheldrick, 2013)'
_computing_structure_refinement 'SHELXL-2016/6 (Sheldrick, 2015)'
_computing_structure_solution 'SHELXT-2014 (Sheldrick, 2014)'
_diffrn_ambient_temperature 100(2)
_diffrn_detector_area_resol_mean 52.0833
_diffrn_measured_fraction_theta_full 0.996
_diffrn_measured_fraction_theta_max 0.997
_diffrn_measurement_device_type 'Bruker D8 Endevor \k-geometry diffractometer'
_diffrn_measurement_method '\f and \w-scans'
_diffrn_radiation_monochromator 'Helios multilayer mirror'
_diffrn_radiation_type CuK\a
_diffrn_radiation_wavelength 1.54178
_diffrn_reflns_av_R_equivalents 0.0514
_diffrn_reflns_av_unetI/netI 0.0212
_diffrn_reflns_Laue_measured_fraction_full 0.996
_diffrn_reflns_Laue_measured_fraction_max 0.997
_diffrn_reflns_limit_h_max 13
_diffrn_reflns_limit_h_min -13
_diffrn_reflns_limit_k_max 9
_diffrn_reflns_limit_k_min -9
_diffrn_reflns_limit_l_max 13
_diffrn_reflns_limit_l_min -13
_diffrn_reflns_number 40634
_diffrn_reflns_point_group_measured_fraction_full 0.990
_diffrn_reflns_point_group_measured_fraction_max 0.987
_diffrn_reflns_theta_full 67.679
_diffrn_reflns_theta_max 74.460
_diffrn_reflns_theta_min 4.500
_diffrn_source 'micro-focus X-ray source'
_exptl_absorpt_coefficient_mu 0.934
_exptl_absorpt_correction_T_max 0.7542
_exptl_absorpt_correction_T_min 0.6408
_exptl_absorpt_correction_type multi-scan
_exptl_absorpt_process_details '(Sheldrick, 2012)'
_exptl_crystal_colour colourless
_exptl_crystal_density_diffrn 1.474
_exptl_crystal_description needle
_exptl_crystal_F_000 396
_exptl_crystal_size_max 0.406
_exptl_crystal_size_mid 0.119
_exptl_crystal_size_min 0.064
_refine_diff_density_max 0.186
_refine_diff_density_min -0.160
_refine_diff_density_rms 0.037
_refine_ls_abs_structure_details
;
 Flack x determined using 1416 quotients [(I+)-(I-)]/[(I+)+(I-)]
 (Parsons, Flack and Wagner, Acta Cryst. B69 (2013) 249-259).
;
_refine_ls_abs_structure_Flack 0.05(7)
_refine_ls_extinction_method none
_refine_ls_goodness_of_fit_ref 1.072
_refine_ls_hydrogen_treatment mixed
_refine_ls_matrix_type full
_refine_ls_number_parameters 315
_refine_ls_number_reflns 3395
_refine_ls_number_restraints 285
_refine_ls_restrained_S_all 1.033
_refine_ls_R_factor_all 0.0321
_refine_ls_R_factor_gt 0.0303
_refine_ls_shift/su_max 0.000
_refine_ls_shift/su_mean 0.000
_refine_ls_structure_factor_coef Fsqd
_refine_ls_weighting_details 'w=1/[\s^2^(Fo^2^)+(0.0362P)^2^+0.2071P] where P=(Fo^2^+2Fc^2^)/3'
_refine_ls_weighting_scheme calc
_refine_ls_wR_factor_gt 0.0724
_refine_ls_wR_factor_ref 0.0737
_reflns_Friedel_coverage 0.841
_reflns_Friedel_fraction_full 0.982
_reflns_Friedel_fraction_max 0.976
_reflns_number_gt 3260
_reflns_number_total 3395
_reflns_threshold_expression 'I > 2\s(I)'
_cod_data_source_file np7b00591_si_003.cif
_cod_data_source_block Compounds_3-4
_cod_depositor_comments 'Adding full bibliography for 1548120--1548122.cif.'
_cod_database_code 1548120
_shelx_shelxl_version_number 2016/6
_shelx_space_group_comment
;
The symmetry employed for this shelxl refinement is uniquely defined
by the following loop, which should always be used as a source of
symmetry information in preference to the above space-group names.
They are only intended as comments.
;
_shelx_estimated_absorpt_t_min 0.703
_shelx_estimated_absorpt_t_max 0.943

loop_
_space_group_symop_operation_xyz
'x, y, z'
'-x, y+1/2, -z'

loop_
_atom_site_label
_atom_site_type_symbol
_atom_site_fract_x
_atom_site_fract_y
_atom_site_fract_z
_atom_site_U_iso_or_equiv
_atom_site_adp_type
_atom_site_occupancy
_atom_site_site_symmetry_order
_atom_site_calc_flag
_atom_site_refinement_flags_posn
_atom_site_refinement_flags_adp
_atom_site_refinement_flags_occupancy
_atom_site_disorder_assembly
_atom_site_disorder_group
O1 O 0.69692(16) 0.7929(2) 0.66758(17) 0.0253(4) Uani 1 1 d . . . . .
O2 O 0.58721(17) 0.7194(2) 0.79482(16) 0.0263(4) Uani 1 1 d . . . . .
O6 O 0.75575(18) 0.4482(3) 0.22525(16) 0.0325(4) Uani 1 1 d . . . . .
O7 O 0.62029(17) 0.5837(2) 0.29248(15) 0.0250(3) Uani 1 1 d . . . . .
C1 C 0.8147(2) 0.2553(3) 0.6889(2) 0.0245(5) Uani 1 1 d . . . . .
H1 H 0.821529 0.194591 0.765190 0.029 Uiso 1 1 calc R U . . .
C2 C 0.8996(2) 0.2082(3) 0.6412(2) 0.0266(5) Uani 1 1 d . . . . .
H2 H 0.968631 0.124969 0.690476 0.032 Uiso 1 1 calc R U . . .
C3 C 0.8930(2) 0.2791(3) 0.5131(2) 0.0251(5) Uani 1 1 d . . . . .
H3A H 0.971508 0.358580 0.535927 0.030 Uiso 1 1 calc R U . . .
H3B H 0.898880 0.186279 0.456469 0.030 Uiso 1 1 calc R U . . .
C4 C 0.7555(2) 0.3705(3) 0.4379(2) 0.0217(4) Uani 1 1 d . . . . .
H4 H 0.682425 0.280510 0.412317 0.026 Uiso 1 1 calc R U . . .
C5 C 0.7252(2) 0.4986(3) 0.5238(2) 0.0188(4) Uani 1 1 d . . . . .
C6 C 0.8393(2) 0.6368(3) 0.5870(2) 0.0197(4) Uani 1 1 d . . . . .
H6A H 0.932258 0.584024 0.618620 0.024 Uiso 1 1 calc R U . . .
H6B H 0.825499 0.721649 0.516354 0.024 Uiso 1 1 calc R U . . .
C7 C 0.8362(2) 0.7264(3) 0.7065(2) 0.0230(5) Uani 1 1 d . . . . .
H7 H 0.907291 0.819326 0.742438 0.028 Uiso 1 1 calc R U . . .
C8 C 0.8622(2) 0.5978(3) 0.8185(2) 0.0228(5) Uani 1 1 d . . . . .
H8 H 0.934959 0.514408 0.826492 0.027 Uiso 1 1 calc R U . . .
C9 C 0.7168(2) 0.5119(3) 0.7496(2) 0.0194(4) Uani 1 1 d . . . . .
C10 C 0.7074(2) 0.3973(3) 0.6331(2) 0.0191(4) Uani 1 1 d . . . . .
H10 H 0.612408 0.344241 0.587822 0.023 Uiso 1 1 calc R U . . .
C11 C 0.6682(2) 0.4299(3) 0.8434(2) 0.0221(4) Uani 1 1 d . . . . .
H11A H 0.748037 0.380280 0.924793 0.026 Uiso 1 1 calc R U . . .
H11B H 0.598428 0.339752 0.795247 0.026 Uiso 1 1 calc R U . . .
C12 C 0.6021(2) 0.5786(3) 0.8835(2) 0.0232(5) Uani 1 1 d D . . . .
H12 H 0.665730 0.611864 0.980054 0.028 Uiso 1 1 calc R U . A 1
C13 C 0.4597(4) 0.5388(10) 0.8660(5) 0.0216(8) Uani 0.870(4) 1 d D U P B 1
C14 C 0.4098(3) 0.5560(5) 0.9520(3) 0.0277(8) Uani 0.870(4) 1 d D U P B 1
H14 H 0.463735 0.586855 1.045022 0.033 Uiso 0.870(4) 1 calc R U P B 1
C15 C 0.2558(3) 0.5197(4) 0.8817(3) 0.0275(7) Uani 0.870(4) 1 d D U P B 1
H15 H 0.236243 0.422721 0.927739 0.033 Uiso 0.870(4) 1 calc R U P B 1
O3 O 0.2254(2) 0.4698(3) 0.7455(2) 0.0267(5) Uani 0.870(4) 1 d D U P B 1
O4 O 0.1740(2) 0.6580(3) 0.8750(2) 0.0310(5) Uani 0.870(4) 1 d D U P B 1
H4A H 0.199(4) 0.744(6) 0.841(4) 0.046 Uiso 0.870(4) 1 d D U P B 1
C16 C 0.3430(3) 0.4846(5) 0.7330(3) 0.0211(6) Uani 0.870(4) 1 d D U P B 1
O5 O 0.3429(3) 0.4599(4) 0.6269(3) 0.0258(6) Uani 0.870(4) 1 d D U P B 1
C13B C 0.464(2) 0.560(8) 0.884(3) 0.026(3) Uani 0.130(4) 1 d D U P B 2
C14B C 0.4285(16) 0.613(3) 0.9756(18) 0.028(3) Uani 0.130(4) 1 d D U P B 2
H14B H 0.491146 0.659735 1.061707 0.033 Uiso 0.130(4) 1 calc R U P B 2
C15B C 0.2754(16) 0.586(3) 0.9240(17) 0.031(3) Uani 0.130(4) 1 d D U P B 2
H15B H 0.227483 0.699226 0.902314 0.037 Uiso 0.130(4) 1 calc R U P B 2
O3B O 0.2310(12) 0.492(2) 0.7989(15) 0.025(3) Uani 0.130(4) 1 d D U P B 2
O4B O 0.2416(13) 0.4995(19) 1.0117(13) 0.034(3) Uani 0.130(4) 1 d D U P B 2
H4B H 0.307(19) 0.52(4) 1.096(10) 0.050 Uiso 0.130(4) 1 d D U P B 2
C16B C 0.3368(19) 0.490(5) 0.767(2) 0.025(3) Uani 0.130(4) 1 d D U P B 2
O5B O 0.321(2) 0.443(3) 0.658(2) 0.031(4) Uani 0.130(4) 1 d D U P B 2
C17 C 0.9086(3) 0.6840(4) 0.9559(2) 0.0345(6) Uani 1 1 d . . . . .
H17A H 0.908734 0.600742 1.020965 0.052 Uiso 1 1 calc R U . . .
H17B H 0.843845 0.776363 0.944949 0.052 Uiso 1 1 calc R U . . .
H17C H 1.003028 0.730059 0.989729 0.052 Uiso 1 1 calc R U . . .
C18 C 0.7171(2) 0.4663(3) 0.3091(2) 0.0242(5) Uani 1 1 d . . . . .
C19 C 0.5923(2) 0.5789(3) 0.4087(2) 0.0216(4) Uani 1 1 d . . . . .
H19A H 0.509021 0.508783 0.387638 0.026 Uiso 1 1 calc R U . . .
H19B H 0.577437 0.694688 0.433749 0.026 Uiso 1 1 calc R U . . .
C20 C 0.6217(2) 0.6659(3) 0.6923(2) 0.0217(4) Uani 1 1 d . . . . .
H20 H 0.535198 0.635463 0.606566 0.026 Uiso 1 1 calc R U . . .

loop_
_atom_site_aniso_label
_atom_site_aniso_U_11
_atom_site_aniso_U_22
_atom_site_aniso_U_33
_atom_site_aniso_U_23
_atom_site_aniso_U_13
_atom_site_aniso_U_12
O1 0.0294(8) 0.0187(8) 0.0361(9) 0.0017(7) 0.0224(7) 0.0010(6)
O2 0.0323(8) 0.0238(9) 0.0325(8) 0.0001(7) 0.0234(7) 0.0019(7)
O6 0.0396(9) 0.0395(11) 0.0252(8) -0.0010(7) 0.0210(7) 0.0011(8)
O7 0.0279(8) 0.0291(9) 0.0186(7) 0.0027(6) 0.0117(6) 0.0026(7)
C1 0.0295(11) 0.0204(12) 0.0233(11) 0.0036(9) 0.0123(9) 0.0033(9)
C2 0.0288(11) 0.0235(12) 0.0251(11) 0.0036(9) 0.0110(9) 0.0071(9)
C3 0.0255(11) 0.0261(12) 0.0257(11) -0.0026(9) 0.0138(9) 0.0024(9)
C4 0.0228(10) 0.0235(12) 0.0197(10) -0.0031(9) 0.0110(8) -0.0015(9)
C5 0.0179(9) 0.0202(11) 0.0187(9) 0.0005(8) 0.0092(8) 0.0005(8)
C6 0.0194(10) 0.0216(11) 0.0202(9) 0.0004(8) 0.0111(8) -0.0008(8)
C7 0.0219(11) 0.0231(12) 0.0271(11) -0.0046(9) 0.0141(9) -0.0039(9)
C8 0.0202(10) 0.0300(13) 0.0194(10) -0.0039(9) 0.0103(8) -0.0033(9)
C9 0.0171(10) 0.0220(11) 0.0196(10) 0.0011(8) 0.0093(8) 0.0000(8)
C10 0.0195(9) 0.0195(11) 0.0185(9) 0.0010(8) 0.0093(8) -0.0008(8)
C11 0.0213(10) 0.0261(12) 0.0209(10) 0.0021(8) 0.0118(8) 0.0014(8)
C12 0.0218(10) 0.0295(12) 0.0201(10) 0.0003(9) 0.0114(8) 0.0000(9)
C13 0.0215(13) 0.026(3) 0.0185(16) 0.0030(12) 0.0100(12) 0.0025(11)
C14 0.0257(14) 0.039(2) 0.0193(14) 0.0032(12) 0.0116(11) 0.0010(12)
C15 0.0273(14) 0.0351(18) 0.0259(16) 0.0039(13) 0.0174(13) -0.0006(12)
O3 0.0250(10) 0.0292(12) 0.0267(12) -0.0022(10) 0.0129(9) -0.0027(8)
O4 0.0262(10) 0.0391(12) 0.0334(11) -0.0017(9) 0.0189(9) -0.0002(8)
C16 0.0237(12) 0.0182(14) 0.0227(18) 0.0012(15) 0.0121(12) -0.0007(10)
O5 0.0327(12) 0.0236(12) 0.0211(12) -0.0011(10) 0.0129(9) 0.0014(9)
C13B 0.022(5) 0.027(7) 0.023(6) 0.003(6) 0.006(4) -0.001(5)
C14B 0.024(5) 0.032(7) 0.025(5) 0.005(5) 0.010(4) 0.001(5)
C15B 0.030(5) 0.038(7) 0.026(5) 0.004(5) 0.014(4) 0.002(6)
O3B 0.020(4) 0.030(5) 0.028(5) 0.003(5) 0.014(4) -0.003(4)
O4B 0.033(6) 0.035(7) 0.039(6) 0.006(5) 0.022(5) 0.004(5)
C16B 0.026(5) 0.026(5) 0.024(5) 0.003(5) 0.014(4) 0.000(5)
O5B 0.040(8) 0.029(8) 0.029(8) -0.006(8) 0.021(6) -0.001(6)
C17 0.0299(12) 0.0510(18) 0.0245(12) -0.0136(11) 0.0147(10) -0.0130(11)
C18 0.0234(10) 0.0264(12) 0.0214(10) -0.0028(9) 0.0097(9) -0.0036(9)
C19 0.0219(10) 0.0248(11) 0.0192(10) 0.0024(9) 0.0108(8) 0.0012(9)
C20 0.0235(10) 0.0216(11) 0.0237(10) 0.0011(9) 0.0144(9) 0.0009(8)

loop_
_atom_type_symbol
_atom_type_description
_atom_type_scat_dispersion_real
_atom_type_scat_dispersion_imag
_atom_type_scat_source
C C 0.0181 0.0091 'International Tables Vol C Tables 4.2.6.8 and 6.1.1.4'
H H 0.0000 0.0000 'International Tables Vol C Tables 4.2.6.8 and 6.1.1.4'
O O 0.0492 0.0322 'International Tables Vol C Tables 4.2.6.8 and 6.1.1.4'

loop_
_geom_angle_atom_site_label_1
_geom_angle_atom_site_label_2
_geom_angle_atom_site_label_3
_geom_angle
C20 O1 C7 107.91(17)
C20 O2 C12 109.80(17)
C18 O7 C19 109.93(16)
C2 C1 C10 126.1(2)
C2 C1 H1 116.9
C10 C1 H1 116.9
C1 C2 C3 123.8(2)
C1 C2 H2 118.1
C3 C2 H2 118.1
C4 C3 C2 106.86(18)
C4 C3 H3A 110.4
C2 C3 H3A 110.4
C4 C3 H3B 110.4
C2 C3 H3B 110.4
H3A C3 H3B 108.6
C18 C4 C3 121.57(19)
C18 C4 C5 103.12(18)
C3 C4 C5 114.81(18)
C18 C4 H4 105.3
C3 C4 H4 105.3
C5 C4 H4 105.3
C4 C5 C19 98.30(16)
C4 C5 C6 112.44(17)
C19 C5 C6 108.76(18)
C4 C5 C10 107.62(17)
C19 C5 C10 116.66(17)
C6 C5 C10 112.31(16)
C7 C6 C5 111.99(16)
C7 C6 H6A 109.2
C5 C6 H6A 109.2
C7 C6 H6B 109.2
C5 C6 H6B 109.2
H6A C6 H6B 107.9
O1 C7 C6 111.15(17)
O1 C7 C8 103.90(16)
C6 C7 C8 109.84(19)
O1 C7 H7 110.6
C6 C7 H7 110.6
C8 C7 H7 110.6
C17 C8 C7 111.9(2)
C17 C8 C9 117.50(18)
C7 C8 C9 97.90(16)
C17 C8 H8 109.6
C7 C8 H8 109.6
C9 C8 H8 109.6
C20 C9 C11 103.59(17)
C20 C9 C8 100.97(18)
C11 C9 C8 116.89(17)
C20 C9 C10 110.64(17)
C11 C9 C10 115.30(18)
C8 C9 C10 108.29(16)
C1 C10 C9 110.82(17)
C1 C10 C5 109.89(17)
C9 C10 C5 112.48(17)
C1 C10 H10 107.8
C9 C10 H10 107.8
C5 C10 H10 107.8
C9 C11 C12 104.00(18)
C9 C11 H11A 111.0
C12 C11 H11A 111.0
C9 C11 H11B 111.0
C12 C11 H11B 111.0
H11A C11 H11B 109.0
O2 C12 C13 107.6(4)
O2 C12 C13B 107(3)
O2 C12 C11 107.22(16)
C13 C12 C11 113.5(3)
C13B C12 C11 122(2)
O2 C12 H12 109.5
C13 C12 H12 109.5
C11 C12 H12 109.5
C14 C13 C16 107.9(2)
C14 C13 C12 130.1(3)
C16 C13 C12 121.7(3)
C13 C14 C15 110.2(3)
C13 C14 H14 124.9
C15 C14 H14 124.9
O4 C15 O3 109.8(2)
O4 C15 C14 114.1(3)
O3 C15 C14 103.7(2)
O4 C15 H15 109.7
O3 C15 H15 109.7
C14 C15 H15 109.7
C16 O3 C15 109.5(2)
C15 O4 H4A 108(3)
O5 C16 O3 122.2(3)
O5 C16 C13 129.2(3)
O3 C16 C13 108.5(3)
C14B C13B C16B 107.6(7)
C14B C13B C12 129.3(13)
C16B C13B C12 122.9(12)
C13B C14B C15B 110.2(8)
C13B C14B H14B 124.9
C15B C14B H14B 124.9
O4B C15B O3B 110.8(13)
O4B C15B C14B 114.9(12)
O3B C15B C14B 103.7(7)
O4B C15B H15B 109.1
O3B C15B H15B 109.1
C14B C15B H15B 109.1
C16B O3B C15B 109.3(8)
C15B O4B H4B 108(10)
O5B C16B O3B 122.9(12)
O5B C16B C13B 128.8(12)
O3B C16B C13B 108.3(7)
C8 C17 H17A 109.5
C8 C17 H17B 109.5
H17A C17 H17B 109.5
C8 C17 H17C 109.5
H17A C17 H17C 109.5
H17B C17 H17C 109.5
O6 C18 O7 121.1(2)
O6 C18 C4 130.4(2)
O7 C18 C4 108.51(18)
O7 C19 C5 103.89(16)
O7 C19 H19A 111.0
C5 C19 H19A 111.0
O7 C19 H19B 111.0
C5 C19 H19B 111.0
H19A C19 H19B 109.0
O1 C20 O2 110.57(18)
O1 C20 C9 107.81(16)
O2 C20 C9 106.53(16)
O1 C20 H20 110.6
O2 C20 H20 110.6
C9 C20 H20 110.6

loop_
_geom_bond_atom_site_label_1
_geom_bond_atom_site_label_2
_geom_bond_distance
O1 C20 1.403(3)
O1 C7 1.461(3)
O2 C20 1.431(2)
O2 C12 1.444(3)
O6 C18 1.208(3)
O7 C18 1.347(3)
O7 C19 1.473(2)
C1 C2 1.324(3)
C1 C10 1.520(3)
C1 H1 0.9500
C2 C3 1.508(3)
C2 H2 0.9500
C3 C4 1.504(3)
C3 H3A 0.9900
C3 H3B 0.9900
C4 C18 1.499(3)
C4 C5 1.535(3)
C4 H4 1.0000
C5 C19 1.539(3)
C5 C6 1.546(3)
C5 C10 1.549(3)
C6 C7 1.528(3)
C6 H6A 0.9900
C6 H6B 0.9900
C7 C8 1.529(3)
C7 H7 1.0000
C8 C17 1.528(3)
C8 C9 1.547(3)
C8 H8 1.0000
C9 C20 1.523(3)
C9 C11 1.529(3)
C9 C10 1.548(3)
C10 H10 1.0000
C11 C12 1.550(3)
C11 H11A 0.9900
C11 H11B 0.9900
C12 C13 1.502(3)
C12 C13B 1.513(10)
C12 H12 1.0000
C13 C14 1.320(4)
C13 C16 1.483(4)
C14 C15 1.501(4)
C14 H14 0.9500
C15 O4 1.387(4)
C15 O3 1.451(4)
C15 H15 1.0000
O3 C16 1.360(3)
O4 H4A 0.88(4)
C16 O5 1.203(4)
C13B C14B 1.326(12)
C13B C16B 1.486(12)
C14B C15B 1.496(12)
C14B H14B 0.9500
C15B O4B 1.383(13)
C15B O3B 1.448(12)
C15B H15B 1.0000
O3B C16B 1.361(12)
O4B H4B 0.88(5)
C16B O5B 1.204(11)
C17 H17A 0.9800
C17 H17B 0.9800
C17 H17C 0.9800
C19 H19A 0.9900
C19 H19B 0.9900
C20 H20 1.0000

loop_
_geom_hbond_atom_site_label_D
_geom_hbond_atom_site_label_H
_geom_hbond_atom_site_label_A
_geom_hbond_distance_DH
_geom_hbond_distance_HA
_geom_hbond_distance_DA
_geom_hbond_angle_DHA
_geom_hbond_site_symmetry_A
C4 H4 O5 1.00 2.56 3.375(4) 139.0 2_646
C6 H6B O5 0.99 2.58 3.405(4) 141.2 2_656
C6 H6B O5B 0.99 2.53 3.44(2) 151.5 2_656
C8 H8 O4 1.00 2.65 3.180(3) 113.4 1_655
C11 H11A O4 0.99 2.64 3.505(3) 145.6 2_647
C14 H14 O7 0.95 2.46 3.385(4) 164.2 1_556
O4 H4A O6 0.88(4) 1.93(4) 2.810(3) 174(4) 2_656
C14B H14B O7 0.95 2.35 3.146(19) 140.9 1_556
C15B H15B O6 1.00 2.48 3.238(19) 131.9 2_656
C19 H19A O1 0.99 2.64 3.628(3) 173.8 2_646
C19 H19B O1 0.99 2.42 3.061(3) 121.5 .
C19 H19B O5 0.99 2.48 3.151(4) 124.9 2_656
C20 H20 O5 1.00 2.61 3.204(4) 118.0 .

loop_
_geom_torsion_atom_site_label_1
_geom_torsion_atom_site_label_2
_geom_torsion_atom_site_label_3
_geom_torsion_atom_site_label_4
_geom_torsion
C10 C1 C2 C3 -6.2(4)
C1 C2 C3 C4 -14.3(3)
C2 C3 C4 C18 176.2(2)
C2 C3 C4 C5 50.9(3)
C18 C4 C5 C19 37.7(2)
C3 C4 C5 C19 172.16(19)
C18 C4 C5 C6 -76.6(2)
C3 C4 C5 C6 57.8(2)
C18 C4 C5 C10 159.21(17)
C3 C4 C5 C10 -66.4(2)
C4 C5 C6 C7 -161.20(18)
C19 C5 C6 C7 91.0(2)
C10 C5 C6 C7 -39.6(2)
C20 O1 C7 C6 89.6(2)
C20 O1 C7 C8 -28.5(2)
C5 C6 C7 O1 -53.7(2)
C5 C6 C7 C8 60.8(2)
O1 C7 C8 C17 -80.2(2)
C6 C7 C8 C17 160.83(18)
O1 C7 C8 C9 43.7(2)
C6 C7 C8 C9 -75.2(2)
C17 C8 C9 C20 77.5(2)
C7 C8 C9 C20 -42.24(19)
C17 C8 C9 C11 -34.0(3)
C7 C8 C9 C11 -153.75(19)
C17 C8 C9 C10 -166.2(2)
C7 C8 C9 C10 74.0(2)
C2 C1 C10 C9 -133.1(2)
C2 C1 C10 C5 -8.2(3)
C20 C9 C10 C1 173.19(18)
C11 C9 C10 C1 -69.7(2)
C8 C9 C10 C1 63.4(2)
C20 C9 C10 C5 49.7(2)
C11 C9 C10 C5 166.85(17)
C8 C9 C10 C5 -60.1(2)
C4 C5 C10 C1 40.3(2)
C19 C5 C10 C1 149.49(19)
C6 C5 C10 C1 -84.0(2)
C4 C5 C10 C9 164.26(16)
C19 C5 C10 C9 -86.5(2)
C6 C5 C10 C9 40.0(2)
C20 C9 C11 C12 -25.1(2)
C8 C9 C11 C12 84.9(2)
C10 C9 C11 C12 -146.13(18)
C20 O2 C12 C13 -115.3(2)
C20 O2 C12 C13B -125.2(11)
C20 O2 C12 C11 7.1(2)
C9 C11 C12 O2 12.0(2)
C9 C11 C12 C13 130.7(3)
C9 C11 C12 C13B 135(2)
O2 C12 C13 C14 -112.4(8)
C11 C12 C13 C14 129.1(7)
O2 C12 C13 C16 61.5(6)
C11 C12 C13 C16 -57.0(7)
C16 C13 C14 C15 -1.7(7)
C12 C13 C14 C15 172.8(6)
C13 C14 C15 O4 -116.2(5)
C13 C14 C15 O3 3.2(5)
O4 C15 O3 C16 118.9(3)
C14 C15 O3 C16 -3.4(3)
C15 O3 C16 O5 -175.7(4)
C15 O3 C16 C13 2.6(5)
C14 C13 C16 O5 177.6(5)
C12 C13 C16 O5 2.5(10)
C14 C13 C16 O3 -0.5(7)
C12 C13 C16 O3 -175.6(5)
O2 C12 C13B C14B -100(6)
C11 C12 C13B C14B 136(5)
O2 C12 C13B C16B 74(5)
C11 C12 C13B C16B -50(6)
C16B C13B C14B C15B -2(5)
C12 C13B C14B C15B 173(5)
C13B C14B C15B O4B 128(3)
C13B C14B C15B O3B 7(4)
O4B C15B O3B C16B -134(2)
C14B C15B O3B C16B -10(2)
C15B O3B C16B O5B -168(3)
C15B O3B C16B C13B 9(4)
C14B C13B C16B O5B 173(4)
C12 C13B C16B O5B -2(8)
C14B C13B C16B O3B -4(5)
C12 C13B C16B O3B -179(4)
C19 O7 C18 O6 180.0(2)
C19 O7 C18 C4 2.2(2)
C3 C4 C18 O6 25.5(4)
C5 C4 C18 O6 156.0(2)
C3 C4 C18 O7 -156.98(19)
C5 C4 C18 O7 -26.5(2)
C18 O7 C19 C5 23.0(2)
C4 C5 C19 O7 -36.8(2)
C6 C5 C19 O7 80.4(2)
C10 C5 C19 O7 -151.33(18)
C7 O1 C20 O2 116.15(18)
C7 O1 C20 C9 0.1(2)
C12 O2 C20 O1 -140.56(18)
C12 O2 C20 C9 -23.7(2)
C11 C9 C20 O1 149.06(17)
C8 C9 C20 O1 27.7(2)
C10 C9 C20 O1 -86.8(2)
C11 C9 C20 O2 30.3(2)
C8 C9 C20 O2 -91.04(18)
C10 C9 C20 O2 154.46(17)
